data_7035991
loop_
_publ_author_name
'M\"oller, Tobias'
'Wonneberger, Peter'
'S\'arosi, Menyh\'art B'
'Coburger, Peter'
'Hey-Hawkins, Evamarie'

_publ_section_title
;
 P-chiral 1-phosphanorbornenes: from asymmetric phospha-Diels-Alder
 reactions towards ligand design and functionalisation.
;
_journal_issue 5
_journal_name_full 'Dalton transactions (Cambridge, England : 2003)'
_journal_page_first 1904
_journal_page_last 1917
_journal_paper_doi 10.1039/c5dt02564h
_journal_volume 45
_journal_year 2016
_chemical_absolute_configuration rmad
_chemical_formula_sum 'C22 H26 O2 P2 S2'
_chemical_formula_weight 448.49
_chemical_name_systematic
;
 ?
;
_space_group_IT_number 5
_symmetry_cell_setting monoclinic
_symmetry_space_group_name_Hall 'C 2y'
_symmetry_space_group_name_H-M 'C 1 2 1'
_atom_sites_solution_hydrogens geom
_atom_sites_solution_primary direct
_atom_sites_solution_secondary difmap
_audit_conform_dict_location ftp://ftp.iucr.org/pub/cif_core.dic
_audit_conform_dict_name cif_core.dic
_audit_conform_dict_version 2.4
_audit_creation_date 2014-01-27T14:22:42-00:00
_audit_creation_method 'WinGX routine CIF_UPDATE'
_audit_update_record
;
2014-03-03 deposited with the CCDC.
2015-07-30 downloaded from the CCDC.
;
_cell_angle_alpha 90
_cell_angle_beta 112.228(3)
_cell_angle_gamma 90
_cell_formula_units_Z 8
_cell_length_a 29.1990(10)
_cell_length_b 9.1211(2)
_cell_length_c 18.0309(5)
_cell_measurement_reflns_used 14660
_cell_measurement_temperature 130(2)
_cell_measurement_theta_max 30.332
_cell_measurement_theta_min 3.068
_cell_volume 4445.3(2)
_computing_cell_refinement
;
        CrysAlisPro, Agilent Technologies,
        Version 1.171.36.24 (release 03-12-2012 CrysAlis171 .NET)
        (compiled Dec  3 2012,18:21:49)
;
_computing_data_collection
;
        CrysAlisPro, Agilent Technologies,
        Version 1.171.36.24 (release 03-12-2012 CrysAlis171 .NET)
        (compiled Dec  3 2012,18:21:49)
;
_computing_data_reduction
;
        CrysAlisPro, Agilent Technologies,
        Version 1.171.36.24 (release 03-12-2012 CrysAlis171 .NET)
        (compiled Dec  3 2012,18:21:49)
;
_computing_molecular_graphics 'ORTEP3 for Windows (L. J. Farrugia, 1997)'
_computing_publication_material 'WINGX  (L.J. Farrugia,1999)'
_computing_structure_refinement 'SHELXL-97 (Sheldrick, 2008)'
_computing_structure_solution 'SIR92 (Giacovazzo 1993)'
_diffrn_ambient_temperature 130(2)
_diffrn_detector_area_resol_mean 16.356
_diffrn_measured_fraction_theta_full 0.998
_diffrn_measured_fraction_theta_max 0.998
_diffrn_measurement_device_type 'Xcalibur, Sapphire3, Gemini'
_diffrn_measurement_method '\w scans'
_diffrn_orient_matrix_UB_11 0.0266864
_diffrn_orient_matrix_UB_12 0.0122938
_diffrn_orient_matrix_UB_13 -0.0144103
_diffrn_orient_matrix_UB_21 0.0305393
_diffrn_orient_matrix_UB_22 -0.0055671
_diffrn_orient_matrix_UB_23 0.0215952
_diffrn_orient_matrix_UB_31 0.0020609
_diffrn_orient_matrix_UB_32 -0.0766172
_diffrn_orient_matrix_UB_33 -0.003883
_diffrn_radiation_monochromator graphite
_diffrn_radiation_type MoK\a
_diffrn_radiation_wavelength 0.71073
_diffrn_reflns_av_R_equivalents 0.0339
_diffrn_reflns_av_unetI/netI 0.037
_diffrn_reflns_limit_h_max 38
_diffrn_reflns_limit_h_min -38
_diffrn_reflns_limit_k_max 12
_diffrn_reflns_limit_k_min -12
_diffrn_reflns_limit_l_max 24
_diffrn_reflns_limit_l_min -24
_diffrn_reflns_number 36663
_diffrn_reflns_theta_full 28.28
_diffrn_reflns_theta_max 28.28
_diffrn_reflns_theta_min 3.01
_exptl_absorpt_coefficient_mu 0.399
_exptl_absorpt_correction_T_max 1
_exptl_absorpt_correction_T_min 0.99659
_exptl_absorpt_correction_type multi-scan
_exptl_absorpt_process_details
;
        CrysAlisPro, Agilent Technologies,
        Version 1.171.36.24 (release 03-12-2012 CrysAlis171 .NET)
        (compiled Dec  3 2012,18:21:49)
        Empirical absorption correction using spherical harmonics,
 implemented in SCALE3 ABSPACK scaling algorithm.
;
_exptl_crystal_colour colourless
_exptl_crystal_density_diffrn 1.34
_exptl_crystal_density_method 'not measured'
_exptl_crystal_description 'thin needles'
_exptl_crystal_F_000 1888
_exptl_crystal_size_max 0.3
_exptl_crystal_size_mid 0.3
_exptl_crystal_size_min 0.05
_refine_diff_density_max 0.295
_refine_diff_density_min -0.257
_refine_diff_density_rms 0.043
_refine_ls_abs_structure_details 'Flack H D (1983), Acta Cryst. A39, 876-881'
_refine_ls_abs_structure_Flack -0.03(4)
_refine_ls_extinction_method none
_refine_ls_goodness_of_fit_ref 1.03
_refine_ls_hydrogen_treatment refall
_refine_ls_matrix_type full
_refine_ls_number_parameters 713
_refine_ls_number_reflns 11014
_refine_ls_number_restraints 1
_refine_ls_restrained_S_all 1.03
_refine_ls_R_factor_all 0.0359
_refine_ls_R_factor_gt 0.0304
_refine_ls_shift/su_max 0.074
_refine_ls_shift/su_mean 0.009
_refine_ls_structure_factor_coef Fsqd
_refine_ls_weighting_details 'calc w=1/[\s^2^(Fo^2^)+(0.0311P)^2^+0.7319P] where P=(Fo^2^+2Fc^2^)/3'
_refine_ls_weighting_scheme calc
_refine_ls_wR_factor_gt 0.0633
_refine_ls_wR_factor_ref 0.0657
_reflns_number_gt 10127
_reflns_number_total 11014
_reflns_threshold_expression >2\s(I)
_cod_data_source_file c5dt02564h2.cif
_cod_data_source_block c2
_cod_depositor_comments
;
The following automatic conversions were performed:

'_symmetry_cell_setting' value 'Monoclinic' changed to 'monoclinic'
according to
/usr/data/users/saulius/crontab/automatic-downloads/rss-feeds/RSC/lib/dictionaries/cif_core.dic
dictionary named 'cif_core.dic' version 2.4.2 from 2011-04-26.

Automatic conversion script
Id: cif_fix_values 3271 2015-04-21 07:52:19Z andrius 

 Adding full bibliography for 7035986--7035994.cif.
;
_cod_original_sg_symbol_H-M C2
_cod_database_code 7035991

loop_
_symmetry_equiv_pos_as_xyz
'x, y, z'
'-x, y, -z'
'x+1/2, y+1/2, z'
'-x+1/2, y+1/2, -z'

loop_
_atom_site_label
_atom_site_type_symbol
_atom_site_fract_x
_atom_site_fract_y
_atom_site_fract_z
_atom_site_U_iso_or_equiv
_atom_site_adp_type
_atom_site_occupancy
_atom_site_symmetry_multiplicity
_atom_site_calc_flag
S1 S 0.739109(18) 0.99145(6) 0.58573(3) 0.02611(10) Uani 1 1 d
S2 S 0.913673(19) 1.11357(5) 0.52782(3) 0.02481(11) Uani 1 1 d
S3 S 0.75266(2) 0.05804(6) 0.12047(3) 0.03312(12) Uani 1 1 d
S4 S 0.58980(2) 0.35660(6) -0.02213(3) 0.02981(12) Uani 1 1 d
P1 P 0.717782(16) 0.99443(5) 0.46953(3) 0.01708(9) Uani 1 1 d
P2 P 0.893811(17) 0.96087(5) 0.44736(3) 0.01671(10) Uani 1 1 d
P3 P 0.778898(18) 0.25627(5) 0.13449(3) 0.02002(10) Uani 1 1 d
P4 P 0.607329(17) 0.50780(5) 0.05877(3) 0.01812(10) Uani 1 1 d
O1 O 0.67654(5) 0.82746(15) 0.27310(8) 0.0246(3) Uani 1 1 d
O2 O 0.83580(4) 0.93473(15) 0.40373(7) 0.0214(3) Uani 1 1 d
O3 O 0.81662(5) 0.58751(16) 0.24041(8) 0.0302(3) Uani 1 1 d
O4 O 0.66530(5) 0.54201(14) 0.10151(8) 0.0239(3) Uani 1 1 d
C5 C 0.67933(7) 0.8472(2) 0.41068(12) 0.0212(4) Uani 1 1 d
C4 C 0.65735(7) 0.9073(2) 0.32295(11) 0.0203(4) Uani 1 1 d
C3 C 0.67854(7) 1.0636(2) 0.32580(10) 0.0187(4) Uani 1 1 d
C2 C 0.73240(7) 1.02426(19) 0.33502(10) 0.0180(4) Uani 1 1 d
C1 C 0.76460(6) 1.0160(2) 0.42600(10) 0.0178(3) Uani 1 1 d
C6 C 0.67986(7) 1.1353(2) 0.40384(11) 0.0192(4) Uani 1 1 d
C7 C 0.72572(7) 0.8807(2) 0.28791(12) 0.0225(4) Uani 1 1 d
C8 C 0.80621(7) 0.9071(2) 0.45166(11) 0.0206(4) Uani 1 1 d
C9 C 0.60145(8) 0.8957(3) 0.28735(15) 0.0321(5) Uani 1 1 d
C10 C 0.65274(9) 1.1542(3) 0.25115(13) 0.0299(5) Uani 1 1 d
C11 C 0.91813(7) 0.78270(19) 0.48686(11) 0.0180(4) Uani 1 1 d
C12 C 0.89277(8) 0.6563(2) 0.45199(12) 0.0247(4) Uani 1 1 d
C13 C 0.91129(9) 0.5198(2) 0.48372(14) 0.0308(5) Uani 1 1 d
C14 C 0.95527(9) 0.5101(3) 0.54919(14) 0.0356(5) Uani 1 1 d
C15 C 0.98063(9) 0.6359(3) 0.58401(13) 0.0323(5) Uani 1 1 d
C16 C 0.96223(8) 0.7730(2) 0.55337(12) 0.0231(4) Uani 1 1 d
C17 C 0.90909(6) 0.9976(2) 0.36152(10) 0.0187(3) Uani 1 1 d
C18 C 0.94777(8) 1.0909(2) 0.36886(13) 0.0275(4) Uani 1 1 d
C19 C 0.96052(8) 1.1184(3) 0.30307(14) 0.0338(5) Uani 1 1 d
C20 C 0.93407(9) 1.0539(3) 0.23068(13) 0.0341(5) Uani 1 1 d
C21 C 0.89511(10) 0.9626(3) 0.22247(13) 0.0367(5) Uani 1 1 d
C22 C 0.88273(9) 0.9309(2) 0.28785(13) 0.0305(5) Uani 1 1 d
C23 C 0.73522(7) 0.4080(2) 0.09735(11) 0.0191(4) Uani 1 1 d
C24 C 0.76953(7) 0.54210(19) 0.10320(11) 0.0194(4) Uani 1 1 d
C25 C 0.82288(6) 0.4834(2) 0.12308(11) 0.0213(4) Uani 1 1 d
C26 C 0.83984(7) 0.4683(2) 0.21561(11) 0.0240(4) Uani 1 1 d
C27 C 0.81902(8) 0.3202(2) 0.23264(12) 0.0248(4) Uani 1 1 d
C28 C 0.81922(8) 0.3286(2) 0.08815(13) 0.0256(4) Uani 1 1 d
C29 C 0.85355(9) 0.5890(3) 0.09544(16) 0.0339(5) Uani 1 1 d
C30 C 0.89524(8) 0.4803(3) 0.26209(14) 0.0377(5) Uani 1 1 d
C31 C 0.77712(8) 0.6459(2) 0.17240(13) 0.0276(4) Uani 1 1 d
C32 C 0.69875(7) 0.4208(2) 0.13755(13) 0.0256(4) Uani 1 1 d
C33 C 0.58809(7) 0.4661(2) 0.14047(11) 0.0205(4) Uani 1 1 d
C34 C 0.61364(9) 0.5244(2) 0.21577(13) 0.0303(5) Uani 1 1 d
C35 C 0.59884(10) 0.4934(3) 0.27862(14) 0.0406(6) Uani 1 1 d
C36 C 0.55823(10) 0.4074(3) 0.26566(16) 0.0442(7) Uani 1 1 d
C37 C 0.53186(9) 0.3496(3) 0.19066(16) 0.0428(6) Uani 1 1 d
C38 C 0.54723(8) 0.3771(2) 0.12800(13) 0.0293(5) Uani 1 1 d
C39 C 0.58440(7) 0.6875(2) 0.02225(11) 0.0200(4) Uani 1 1 d
C40 C 0.60666(8) 0.8146(2) 0.06393(12) 0.0259(4) Uani 1 1 d
C41 C 0.58729(9) 0.9497(2) 0.03388(13) 0.0308(5) Uani 1 1 d
C42 C 0.54606(8) 0.9607(2) -0.03637(13) 0.0307(5) Uani 1 1 d
C43 C 0.52389(8) 0.8362(3) -0.07723(12) 0.0293(5) Uani 1 1 d
C44 C 0.54284(7) 0.6995(2) -0.04816(12) 0.0236(4) Uani 1 1 d
H5A H 0.6549(9) 0.820(3) 0.4301(13) 0.031(6) Uiso 1 1 d
H5B H 0.6972(8) 0.765(2) 0.4156(13) 0.026(6) Uiso 1 1 d
H2 H 0.7448(8) 1.092(2) 0.3133(12) 0.020(5) Uiso 1 1 d
H1 H 0.7785(7) 1.108(2) 0.4433(11) 0.011(5) Uiso 1 1 d
H6A H 0.6942(7) 1.227(2) 0.4095(11) 0.012(5) Uiso 1 1 d
H6B H 0.6468(9) 1.145(3) 0.4058(13) 0.032(6) Uiso 1 1 d
H7A H 0.7463(8) 0.805(2) 0.3152(12) 0.018(5) Uiso 1 1 d
H7B H 0.7254(8) 0.901(2) 0.2351(13) 0.026(5) Uiso 1 1 d
H8A H 0.8281(7) 0.921(2) 0.5089(12) 0.016(5) Uiso 1 1 d
H8B H 0.7951(8) 0.803(2) 0.4453(12) 0.023(5) Uiso 1 1 d
H9A H 0.5871(10) 0.960(3) 0.3152(15) 0.052(8) Uiso 1 1 d
H9B H 0.5886(9) 0.926(3) 0.2359(16) 0.044(7) Uiso 1 1 d
H9C H 0.5928(10) 0.798(3) 0.2952(15) 0.047(7) Uiso 1 1 d
H10A H 0.6179(9) 1.172(3) 0.2445(13) 0.035(6) Uiso 1 1 d
H10B H 0.6699(9) 1.245(3) 0.2531(13) 0.032(6) Uiso 1 1 d
H10C H 0.6527(8) 1.108(3) 0.2044(14) 0.034(6) Uiso 1 1 d
H12 H 0.8640(9) 0.660(3) 0.4080(14) 0.034(6) Uiso 1 1 d
H13 H 0.8955(8) 0.431(3) 0.4637(13) 0.029(6) Uiso 1 1 d
H14 H 0.9654(8) 0.420(3) 0.5688(14) 0.031(6) Uiso 1 1 d
H15 H 1.0110(9) 0.627(3) 0.6289(15) 0.041(7) Uiso 1 1 d
H16 H 0.9794(8) 0.863(3) 0.5764(13) 0.032(6) Uiso 1 1 d
H18 H 0.9642(9) 1.139(3) 0.4189(15) 0.046(8) Uiso 1 1 d
H19 H 0.9869(9) 1.180(3) 0.3106(14) 0.038(7) Uiso 1 1 d
H20 H 0.9419(8) 1.069(2) 0.1897(13) 0.030(6) Uiso 1 1 d
H21 H 0.8781(8) 0.913(3) 0.1718(14) 0.035(6) Uiso 1 1 d
H22 H 0.8594(10) 0.867(3) 0.2835(15) 0.044(7) Uiso 1 1 d
H23 H 0.7178(8) 0.386(2) 0.0411(13) 0.022(5) Uiso 1 1 d
H24 H 0.7563(7) 0.592(2) 0.0510(11) 0.010(4) Uiso 1 1 d
H27A H 0.8447(8) 0.248(3) 0.2524(13) 0.031(6) Uiso 1 1 d
H27B H 0.8041(8) 0.333(2) 0.2691(13) 0.025(6) Uiso 1 1 d
H28A H 0.8051(8) 0.330(2) 0.0329(13) 0.023(5) Uiso 1 1 d
H28B H 0.8502(9) 0.280(2) 0.1041(13) 0.028(6) Uiso 1 1 d
H29A H 0.8551(9) 0.677(3) 0.1201(15) 0.039(7) Uiso 1 1 d
H29B H 0.8891(10) 0.556(3) 0.1154(15) 0.051(8) Uiso 1 1 d
H29C H 0.8401(8) 0.596(3) 0.0387(14) 0.032(6) Uiso 1 1 d
H30A H 0.9028(9) 0.464(3) 0.3193(15) 0.046(7) Uiso 1 1 d
H30B H 0.9071(8) 0.581(3) 0.2570(13) 0.029(6) Uiso 1 1 d
H30C H 0.9150(9) 0.404(3) 0.2429(14) 0.038(7) Uiso 1 1 d
H31 H 0.6383(9) 0.585(3) 0.2201(13) 0.031(6) Uiso 1 1 d
H31A H 0.7866(8) 0.737(3) 0.1601(13) 0.034(6) Uiso 1 1 d
H31B H 0.7488(10) 0.656(3) 0.1844(14) 0.039(7) Uiso 1 1 d
H32A H 0.7132(7) 0.438(2) 0.1934(12) 0.013(5) Uiso 1 1 d
H32B H 0.6811(8) 0.331(3) 0.1329(13) 0.031(6) Uiso 1 1 d
H35 H 0.6194(9) 0.532(3) 0.3310(15) 0.047(7) Uiso 1 1 d
H36 H 0.5456(10) 0.389(3) 0.3053(16) 0.051(8) Uiso 1 1 d
H37 H 0.5024(10) 0.289(3) 0.1828(16) 0.052(8) Uiso 1 1 d
H38 H 0.5307(9) 0.329(3) 0.0766(14) 0.036(6) Uiso 1 1 d
H40 H 0.6358(8) 0.801(2) 0.1157(13) 0.028(6) Uiso 1 1 d
H41 H 0.6011(8) 1.032(3) 0.0615(12) 0.027(6) Uiso 1 1 d
H42 H 0.5329(9) 1.053(3) -0.0571(13) 0.034(6) Uiso 1 1 d
H43 H 0.4955(10) 0.838(3) -0.1300(15) 0.046(7) Uiso 1 1 d
H44 H 0.5278(8) 0.615(3) -0.0749(13) 0.031(6) Uiso 1 1 d

loop_
_atom_site_aniso_label
_atom_site_aniso_U_11
_atom_site_aniso_U_22
_atom_site_aniso_U_33
_atom_site_aniso_U_23
_atom_site_aniso_U_13
_atom_site_aniso_U_12
S1 0.0327(3) 0.0297(2) 0.0173(2) 0.0003(2) 0.01089(18) 0.0034(2)
S2 0.0298(3) 0.0207(2) 0.0252(2) -0.00391(19) 0.0118(2) -0.0004(2)
S3 0.0448(3) 0.0183(2) 0.0337(3) 0.0005(2) 0.0120(2) -0.0046(2)
S4 0.0365(3) 0.0257(3) 0.0285(3) -0.0071(2) 0.0136(2) 0.0029(2)
P1 0.0181(2) 0.0178(2) 0.0169(2) -0.00024(18) 0.00841(17) 0.00048(18)
P2 0.0158(2) 0.0177(2) 0.0179(2) 0.00138(18) 0.00778(17) 0.00114(18)
P3 0.0223(2) 0.0168(2) 0.0197(2) 0.00075(19) 0.00655(19) 0.00176(19)
P4 0.0174(2) 0.0189(2) 0.0198(2) -0.00017(19) 0.00904(17) 0.00179(19)
O1 0.0246(7) 0.0249(7) 0.0229(7) -0.0084(6) 0.0073(6) -0.0012(6)
O2 0.0141(6) 0.0318(7) 0.0198(6) 0.0035(6) 0.0082(5) 0.0008(5)
O3 0.0348(9) 0.0283(8) 0.0266(7) -0.0063(6) 0.0106(6) 0.0056(6)
O4 0.0164(6) 0.0237(7) 0.0310(7) 0.0046(6) 0.0083(5) 0.0017(5)
C5 0.0205(9) 0.0195(9) 0.0251(10) 0.0014(8) 0.0103(8) -0.0004(8)
C4 0.0195(9) 0.0202(9) 0.0199(9) -0.0029(7) 0.0059(7) 0.0015(7)
C3 0.0197(9) 0.0186(8) 0.0175(8) 0.0000(7) 0.0069(7) 0.0033(7)
C2 0.0212(9) 0.0173(9) 0.0178(8) 0.0019(7) 0.0099(7) 0.0012(7)
C1 0.0173(8) 0.0193(9) 0.0175(8) -0.0021(7) 0.0075(7) -0.0020(7)
C6 0.0222(10) 0.0159(9) 0.0212(9) -0.0004(7) 0.0100(8) 0.0017(8)
C7 0.0249(10) 0.0233(10) 0.0210(9) -0.0024(8) 0.0106(8) 0.0031(8)
C8 0.0170(9) 0.0264(10) 0.0209(9) 0.0039(8) 0.0101(7) -0.0003(7)
C9 0.0199(10) 0.0354(12) 0.0358(13) -0.0064(10) 0.0045(9) -0.0026(9)
C10 0.0360(13) 0.0286(11) 0.0236(10) 0.0056(9) 0.0096(9) 0.0113(9)
C11 0.0194(9) 0.0193(10) 0.0179(8) 0.0014(7) 0.0100(7) 0.0018(7)
C12 0.0253(11) 0.0221(10) 0.0277(10) -0.0007(8) 0.0114(9) 0.0001(8)
C13 0.0418(13) 0.0190(11) 0.0388(12) 0.0019(9) 0.0235(10) -0.0008(9)
C14 0.0489(14) 0.0259(11) 0.0399(12) 0.0136(10) 0.0259(11) 0.0151(10)
C15 0.0326(13) 0.0364(13) 0.0274(11) 0.0096(10) 0.0106(10) 0.0111(10)
C16 0.0230(10) 0.0255(10) 0.0219(9) 0.0029(8) 0.0095(8) 0.0033(8)
C17 0.0207(9) 0.0171(8) 0.0212(8) 0.0039(8) 0.0111(7) 0.0041(8)
C18 0.0219(10) 0.0332(12) 0.0277(11) 0.0079(9) 0.0098(8) -0.0013(9)
C19 0.0258(11) 0.0445(13) 0.0360(12) 0.0129(11) 0.0171(10) -0.0008(10)
C20 0.0450(14) 0.0368(12) 0.0320(11) 0.0116(10) 0.0279(11) 0.0131(11)
C21 0.0539(14) 0.0354(13) 0.0262(10) -0.0031(10) 0.0214(10) -0.0023(11)
C22 0.0401(13) 0.0270(11) 0.0273(10) -0.0034(9) 0.0161(9) -0.0096(10)
C23 0.0174(9) 0.0205(9) 0.0189(9) 0.0013(7) 0.0065(7) 0.0020(7)
C24 0.0204(9) 0.0160(9) 0.0219(9) 0.0044(7) 0.0082(7) 0.0013(7)
C25 0.0182(8) 0.0214(9) 0.0267(9) 0.0010(8) 0.0111(7) 0.0002(7)
C26 0.0214(9) 0.0227(10) 0.0257(9) -0.0039(8) 0.0064(7) 0.0027(8)
C27 0.0274(11) 0.0230(10) 0.0206(9) 0.0012(8) 0.0053(8) 0.0032(8)
C28 0.0245(10) 0.0281(11) 0.0255(10) -0.0024(9) 0.0112(8) 0.0044(9)
C29 0.0323(13) 0.0322(12) 0.0425(14) -0.0008(10) 0.0202(11) -0.0076(10)
C30 0.0242(10) 0.0415(14) 0.0382(12) -0.0072(11) 0.0013(9) -0.0028(10)
C31 0.0233(11) 0.0225(10) 0.0354(11) -0.0055(9) 0.0093(9) 0.0015(8)
C32 0.0218(10) 0.0270(11) 0.0292(11) 0.0105(9) 0.0108(8) 0.0053(8)
C33 0.0211(9) 0.0197(9) 0.0237(9) 0.0055(8) 0.0117(7) 0.0089(7)
C34 0.0466(13) 0.0206(11) 0.0288(10) -0.0026(8) 0.0199(10) -0.0010(9)
C35 0.0701(18) 0.0304(12) 0.0301(11) 0.0018(11) 0.0289(12) 0.0101(13)
C36 0.0556(16) 0.0505(15) 0.0433(14) 0.0234(12) 0.0379(13) 0.0258(13)
C37 0.0302(12) 0.0542(16) 0.0505(15) 0.0288(13) 0.0226(11) 0.0105(11)
C38 0.0203(10) 0.0356(12) 0.0305(11) 0.0123(9) 0.0081(8) 0.0044(9)
C39 0.0204(9) 0.0240(10) 0.0194(9) 0.0044(7) 0.0119(8) 0.0027(8)
C40 0.0296(11) 0.0231(10) 0.0226(10) 0.0020(8) 0.0071(8) -0.0010(8)
C41 0.0401(12) 0.0216(10) 0.0308(11) 0.0014(9) 0.0136(9) 0.0000(9)
C42 0.0339(12) 0.0263(11) 0.0338(11) 0.0105(9) 0.0152(9) 0.0064(9)
C43 0.0254(11) 0.0371(12) 0.0249(10) 0.0099(9) 0.0091(9) 0.0074(9)
C44 0.0217(10) 0.0283(10) 0.0214(9) -0.0011(8) 0.0090(8) -0.0002(8)

loop_
_atom_type_symbol
_atom_type_description
_atom_type_scat_dispersion_real
_atom_type_scat_dispersion_imag
_atom_type_scat_source
S S 0.1246 0.1234 'International Tables Vol C Tables 4.2.6.8 and 6.1.1.4'
P P 0.1023 0.0942 'International Tables Vol C Tables 4.2.6.8 and 6.1.1.4'
O O 0.0106 0.006 'International Tables Vol C Tables 4.2.6.8 and 6.1.1.4'
C C 0.0033 0.0016 'International Tables Vol C Tables 4.2.6.8 and 6.1.1.4'
H H 0 0 'International Tables Vol C Tables 4.2.6.8 and 6.1.1.4'

loop_
_geom_angle_atom_site_label_1
_geom_angle_atom_site_label_2
_geom_angle_atom_site_label_3
_geom_angle
C6 P1 C5 93.01(9)
C6 P1 C1 90.82(9)
C5 P1 C1 103.10(9)
C6 P1 S1 125.49(7)
C5 P1 S1 119.63(7)
C1 P1 S1 118.51(6)
O2 P2 C17 99.60(8)
O2 P2 C11 104.23(8)
C17 P2 C11 108.55(8)
O2 P2 S2 116.05(6)
C17 P2 S2 114.21(7)
C11 P2 S2 112.95(6)
C28 P3 C27 92.32(10)
C28 P3 C23 92.32(9)
C27 P3 C23 102.57(9)
C28 P3 S3 125.01(7)
C27 P3 S3 120.32(7)
C23 P3 S3 118.09(7)
O4 P4 C39 100.24(8)
O4 P4 C33 104.29(8)
C39 P4 C33 107.65(8)
O4 P4 S4 115.61(6)
C39 P4 S4 114.76(7)
C33 P4 S4 113.00(7)
C4 O1 C7 108.21(13)
C8 O2 P2 119.44(11)
C31 O3 C26 109.67(14)
C32 O4 P4 118.37(12)
C4 C5 P1 104.98(12)
C4 C5 H5A 112.9(14)
P1 C5 H5A 111.4(14)
C4 C5 H5B 113.2(14)
P1 C5 H5B 110.7(14)
H5A C5 H5B 104(2)
O1 C4 C9 108.33(16)
O1 C4 C3 104.12(14)
C9 C4 C3 115.57(16)
O1 C4 C5 110.47(15)
C9 C4 C5 111.61(17)
C3 C4 C5 106.47(14)
C10 C3 C6 114.39(16)
C10 C3 C4 114.52(16)
C6 C3 C4 107.04(15)
C10 C3 C2 111.27(16)
C6 C3 C2 108.96(14)
C4 C3 C2 99.55(13)
C7 C2 C1 116.30(15)
C7 C2 C3 103.04(15)
C1 C2 C3 107.86(14)
C7 C2 H2 109.9(13)
C1 C2 H2 108.6(14)
C3 C2 H2 111.0(14)
C8 C1 C2 116.97(15)
C8 C1 P1 116.53(13)
C2 C1 P1 101.92(11)
C8 C1 H1 107.2(12)
C2 C1 H1 108.7(11)
P1 C1 H1 104.7(12)
C3 C6 P1 95.41(12)
C3 C6 H6A 109.8(12)
P1 C6 H6A 115.5(12)
C3 C6 H6B 112.8(13)
P1 C6 H6B 114.1(13)
H6A C6 H6B 108.8(18)
O1 C7 C2 107.43(15)
O1 C7 H7A 104.3(13)
C2 C7 H7A 115.0(12)
O1 C7 H7B 104.1(13)
C2 C7 H7B 109.6(13)
H7A C7 H7B 115.4(18)
O2 C8 C1 107.18(14)
O2 C8 H8A 107.4(11)
C1 C8 H8A 111.1(11)
O2 C8 H8B 109.8(12)
C1 C8 H8B 113.8(12)
H8A C8 H8B 107.4(16)
C4 C9 H9A 110.4(16)
C4 C9 H9B 112.2(16)
H9A C9 H9B 105(2)
C4 C9 H9C 108.0(16)
H9A C9 H9C 107(2)
H9B C9 H9C 114(2)
C3 C10 H10A 109.9(13)
C3 C10 H10B 111.1(14)
H10A C10 H10B 111.1(19)
C3 C10 H10C 112.4(14)
H10A C10 H10C 108.1(19)
H10B C10 H10C 104(2)
C12 C11 C16 119.96(18)
C12 C11 P2 120.41(15)
C16 C11 P2 119.62(15)
C11 C12 C13 120.0(2)
C11 C12 H12 121.7(16)
C13 C12 H12 118.3(16)
C14 C13 C12 120.0(2)
C14 C13 H13 116.1(14)
C12 C13 H13 123.9(14)
C13 C14 C15 120.1(2)
C13 C14 H14 117.2(15)
C15 C14 H14 122.7(15)
C14 C15 C16 120.4(2)
C14 C15 H15 118.7(16)
C16 C15 H15 120.9(16)
C15 C16 C11 119.5(2)
C15 C16 H16 122.0(13)
C11 C16 H16 118.5(13)
C18 C17 C22 119.73(18)
C18 C17 P2 119.54(15)
C22 C17 P2 120.72(15)
C17 C18 C19 120.1(2)
C17 C18 H18 118.3(16)
C19 C18 H18 121.5(16)
C20 C19 C18 119.8(2)
C20 C19 H19 122.7(15)
C18 C19 H19 117.5(15)
C19 C20 C21 120.5(2)
C19 C20 H20 120.7(15)
C21 C20 H20 118.8(15)
C20 C21 C22 120.4(2)
C20 C21 H21 119.5(14)
C22 C21 H21 119.8(14)
C21 C22 C17 119.3(2)
C21 C22 H22 120.3(16)
C17 C22 H22 120.2(16)
C32 C23 C24 117.46(16)
C32 C23 P3 113.92(13)
C24 C23 P3 103.17(12)
C32 C23 H23 109.6(12)
C24 C23 H23 107.7(13)
P3 C23 H23 104.0(12)
C31 C24 C25 101.74(15)
C31 C24 C23 115.86(16)
C25 C24 C23 107.92(14)
C31 C24 H24 112.5(11)
C25 C24 H24 112.2(11)
C23 C24 H24 106.7(10)
C29 C25 C28 113.98(17)
C29 C25 C24 111.67(17)
C28 C25 C24 108.30(15)
C29 C25 C26 114.80(17)
C28 C25 C26 107.63(15)
C24 C25 C26 99.34(14)
O3 C26 C30 107.60(16)
O3 C26 C25 105.64(14)
C30 C26 C25 115.19(17)
O3 C26 C27 109.20(16)
C30 C26 C27 111.58(17)
C25 C26 C27 107.37(15)
C26 C27 P3 104.07(13)
C26 C27 H27A 110.9(14)
P3 C27 H27A 105.6(14)
C26 C27 H27B 110.9(14)
P3 C27 H27B 115.6(13)
H27A C27 H27B 109.6(19)
C25 C28 P3 95.90(12)
C25 C28 H28A 111.1(14)
P3 C28 H28A 113.7(13)
C25 C28 H28B 113.4(13)
P3 C28 H28B 113.7(13)
H28A C28 H28B 108.6(19)
C25 C29 H29A 109.0(16)
C25 C29 H29B 110.3(15)
H29A C29 H29B 104(2)
C25 C29 H29C 109.9(14)
H29A C29 H29C 113(2)
H29B C29 H29C 111(2)
C26 C30 H30A 109.8(15)
C26 C30 H30B 110.5(13)
H30A C30 H30B 107(2)
C26 C30 H30C 112.1(13)
H30A C30 H30C 108(2)
H30B C30 H30C 109.0(18)
O3 C31 C24 107.04(16)
O3 C31 H31A 108.8(14)
C24 C31 H31A 109.1(14)
O3 C31 H31B 109.6(15)
C24 C31 H31B 112.7(15)
H31A C31 H31B 109(2)
O4 C32 C23 108.79(15)
O4 C32 H32A 107.5(11)
C23 C32 H32A 114.6(12)
O4 C32 H32B 111.3(14)
C23 C32 H32B 110.5(14)
H32A C32 H32B 104.2(17)
C34 C33 C38 119.64(18)
C34 C33 P4 120.06(16)
C38 C33 P4 120.30(15)
C33 C34 C35 120.3(2)
C33 C34 H31 116.3(15)
C35 C34 H31 123.3(15)
C36 C35 C34 119.7(2)
C36 C35 H35 123.3(15)
C34 C35 H35 116.9(15)
C35 C36 C37 120.8(2)
C35 C36 H36 122.6(17)
C37 C36 H36 116.4(17)
C36 C37 C38 119.7(2)
C36 C37 H37 119.2(16)
C38 C37 H37 121.1(16)
C37 C38 C33 119.8(2)
C37 C38 H38 119.9(14)
C33 C38 H38 120.2(14)
C44 C39 C40 119.50(18)
C44 C39 P4 118.81(15)
C40 C39 P4 121.67(14)
C41 C40 C39 119.40(19)
C41 C40 H40 123.6(13)
C39 C40 H40 116.9(13)
C40 C41 C42 120.7(2)
C40 C41 H41 119.6(13)
C42 C41 H41 119.6(13)
C43 C42 C41 120.1(2)
C43 C42 H42 119.1(14)
C41 C42 H42 120.8(14)
C42 C43 C44 120.08(19)
C42 C43 H43 123.5(15)
C44 C43 H43 116.3(16)
C43 C44 C39 120.2(2)
C43 C44 H44 120.6(14)
C39 C44 H44 119.2(14)

loop_
_geom_bond_atom_site_label_1
_geom_bond_atom_site_label_2
_geom_bond_distance
S1 P1 1.9471(6)
S2 P2 1.9350(6)
S3 P3 1.9426(7)
S4 P4 1.9306(7)
P1 C6 1.8130(19)
P1 C5 1.813(2)
P1 C1 1.8263(18)
P2 O2 1.5928(13)
P2 C17 1.7969(17)
P2 C11 1.8083(18)
P3 C28 1.807(2)
P3 C27 1.810(2)
P3 C23 1.8290(19)
P4 O4 1.6031(13)
P4 C39 1.7985(19)
P4 C33 1.8046(18)
O1 C4 1.426(2)
O1 C7 1.442(2)
O2 C8 1.457(2)
O3 C31 1.431(3)
O3 C26 1.439(2)
O4 C32 1.455(2)
C5 C4 1.564(3)
C5 H5A 0.94(2)
C5 H5B 0.90(2)
C4 C9 1.515(3)
C4 C3 1.547(3)
C3 C10 1.515(3)
C3 C6 1.539(2)
C3 C2 1.560(2)
C2 C7 1.533(3)
C2 C1 1.554(2)
C2 H2 0.88(2)
C1 C8 1.501(3)
C1 H1 0.93(2)
C6 H6A 0.92(2)
C6 H6B 0.98(2)
C7 H7A 0.93(2)
C7 H7B 0.97(2)
C8 H8A 0.996(19)
C8 H8B 0.99(2)
C9 H9A 0.97(3)
C9 H9B 0.90(3)
C9 H9C 0.95(3)
C10 H10A 0.99(2)
C10 H10B 0.96(2)
C10 H10C 0.94(2)
C11 C12 1.386(3)
C11 C16 1.391(3)
C12 C13 1.391(3)
C12 H12 0.91(2)
C13 C14 1.380(3)
C13 H13 0.93(2)
C14 C15 1.381(3)
C14 H14 0.90(2)
C15 C16 1.390(3)
C15 H15 0.95(2)
C16 H16 0.97(2)
C17 C18 1.380(3)
C17 C22 1.397(3)
C18 C19 1.394(3)
C18 H18 0.95(3)
C19 C20 1.372(3)
C19 H19 0.92(3)
C20 C21 1.372(3)
C20 H20 0.86(2)
C21 C22 1.388(3)
C21 H21 0.97(2)
C22 H22 0.88(3)
C23 C32 1.502(3)
C23 C24 1.559(3)
C23 H23 0.97(2)
C24 C31 1.514(3)
C24 C25 1.555(2)
C24 H24 0.982(18)
C25 C29 1.521(3)
C25 C28 1.534(3)
C25 C26 1.557(3)
C26 C30 1.518(3)
C26 C27 1.558(3)
C27 H27A 0.96(2)
C27 H27B 0.92(2)
C28 H28A 0.92(2)
C28 H28B 0.95(2)
C29 H29A 0.91(3)
C29 H29B 1.01(3)
C29 H29C 0.95(2)
C30 H30A 0.98(2)
C30 H30B 0.99(2)
C30 H30C 1.04(3)
C31 H31A 0.93(3)
C31 H31B 0.93(3)
C32 H32A 0.947(19)
C32 H32B 0.95(2)
C33 C34 1.384(3)
C33 C38 1.389(3)
C34 C35 1.386(3)
C34 H31 0.89(2)
C35 C36 1.366(4)
C35 H35 0.97(3)
C36 C37 1.383(4)
C36 H36 0.94(3)
C37 C38 1.387(3)
C37 H37 0.99(3)
C38 H38 0.97(2)
C39 C44 1.389(3)
C39 C40 1.401(3)
C40 C41 1.378(3)
C40 H40 1.01(2)
C41 C42 1.382(3)
C41 H41 0.91(2)
C42 C43 1.375(3)
C42 H42 0.94(2)
C43 C44 1.384(3)
C43 H43 1.00(3)
C44 H44 0.93(2)

loop_
_geom_torsion_atom_site_label_1
_geom_torsion_atom_site_label_2
_geom_torsion_atom_site_label_3
_geom_torsion_atom_site_label_4
_geom_torsion
C17 P2 O2 C8 -177.11(14)
C11 P2 O2 C8 70.82(15)
S2 P2 O2 C8 -54.04(14)
C39 P4 O4 C32 -177.70(13)
C33 P4 O4 C32 70.95(14)
S4 P4 O4 C32 -53.75(14)
C6 P1 C5 C4 29.66(13)
C1 P1 C5 C4 -61.88(14)
S1 P1 C5 C4 164.00(10)
C7 O1 C4 C9 158.98(17)
C7 O1 C4 C3 35.46(18)
C7 O1 C4 C5 -78.49(18)
P1 C5 C4 O1 112.94(14)
P1 C5 C4 C9 -126.47(15)
P1 C5 C4 C3 0.49(17)
O1 C4 C3 C10 76.84(18)
C9 C4 C3 C10 -41.8(2)
C5 C4 C3 C10 -166.39(17)
O1 C4 C3 C6 -155.24(14)
C9 C4 C3 C6 86.1(2)
C5 C4 C3 C6 -38.48(18)
O1 C4 C3 C2 -41.91(16)
C9 C4 C3 C2 -160.59(16)
C5 C4 C3 C2 74.85(16)
C10 C3 C2 C7 -88.46(18)
C6 C3 C2 C7 144.52(15)
C4 C3 C2 C7 32.68(16)
C10 C3 C2 C1 148.00(16)
C6 C3 C2 C1 20.98(19)
C4 C3 C2 C1 -90.86(16)
C7 C2 C1 C8 32.0(2)
C3 C2 C1 C8 147.12(15)
C7 C2 C1 P1 -96.24(16)
C3 C2 C1 P1 18.83(16)
C6 P1 C1 C8 -172.62(14)
C5 P1 C1 C8 -79.33(15)
S1 P1 C1 C8 55.42(15)
C6 P1 C1 C2 -44.05(12)
C5 P1 C1 C2 49.24(13)
S1 P1 C1 C2 -176.00(9)
C10 C3 C6 P1 -175.21(15)
C4 C3 C6 P1 56.80(14)
C2 C3 C6 P1 -49.98(15)
C5 P1 C6 C3 -49.14(12)
C1 P1 C6 C3 54.03(12)
S1 P1 C6 C3 -179.35(8)
C4 O1 C7 C2 -13.50(19)
C1 C2 C7 O1 104.15(17)
C3 C2 C7 O1 -13.61(18)
P2 O2 C8 C1 126.40(13)
C2 C1 C8 O2 53.1(2)
P1 C1 C8 O2 173.99(12)
O2 P2 C11 C12 24.79(17)
C17 P2 C11 C12 -80.66(17)
S2 P2 C11 C12 151.61(14)
O2 P2 C11 C16 -154.29(15)
C17 P2 C11 C16 100.26(16)
S2 P2 C11 C16 -27.46(17)
C16 C11 C12 C13 0.3(3)
P2 C11 C12 C13 -178.78(16)
C11 C12 C13 C14 -1.0(3)
C12 C13 C14 C15 0.9(3)
C13 C14 C15 C16 -0.2(3)
C14 C15 C16 C11 -0.4(3)
C12 C11 C16 C15 0.4(3)
P2 C11 C16 C15 179.48(15)
O2 P2 C17 C18 149.14(16)
C11 P2 C17 C18 -102.22(17)
S2 P2 C17 C18 24.78(18)
O2 P2 C17 C22 -31.82(18)
C11 P2 C17 C22 76.82(18)
S2 P2 C17 C22 -156.18(15)
C22 C17 C18 C19 -0.1(3)
P2 C17 C18 C19 178.96(17)
C17 C18 C19 C20 0.9(3)
C18 C19 C20 C21 0.0(4)
C19 C20 C21 C22 -1.7(4)
C20 C21 C22 C17 2.5(4)
C18 C17 C22 C21 -1.6(3)
P2 C17 C22 C21 179.39(17)
C28 P3 C23 C32 -165.26(15)
C27 P3 C23 C32 -72.36(16)
S3 P3 C23 C32 62.49(16)
C28 P3 C23 C24 -36.82(13)
C27 P3 C23 C24 56.08(14)
S3 P3 C23 C24 -169.07(9)
C32 C23 C24 C31 22.5(2)
P3 C23 C24 C31 -103.70(16)
C32 C23 C24 C25 135.74(16)
P3 C23 C24 C25 9.52(16)
C31 C24 C25 C29 -82.3(2)
C23 C24 C25 C29 155.30(17)
C31 C24 C25 C28 151.37(16)
C23 C24 C25 C28 29.00(19)
C31 C24 C25 C26 39.19(17)
C23 C24 C25 C26 -83.18(16)
C31 O3 C26 C30 140.18(18)
C31 O3 C26 C25 16.7(2)
C31 O3 C26 C27 -98.56(18)
C29 C25 C26 O3 84.4(2)
C28 C25 C26 O3 -147.50(15)
C24 C25 C26 O3 -34.78(17)
C29 C25 C26 C30 -34.1(2)
C28 C25 C26 C30 93.9(2)
C24 C25 C26 C30 -153.38(17)
C29 C25 C26 C27 -159.10(17)
C28 C25 C26 C27 -31.0(2)
C24 C25 C26 C27 81.67(17)
O3 C26 C27 P3 106.53(15)
C30 C26 C27 P3 -134.65(16)
C25 C26 C27 P3 -7.55(18)
C28 P3 C27 C26 35.56(14)
C23 P3 C27 C26 -57.34(15)
S3 P3 C27 C26 169.09(10)
C29 C25 C28 P3 -177.72(15)
C24 C25 C28 P3 -52.78(15)
C26 C25 C28 P3 53.74(15)
C27 P3 C28 C25 -51.30(13)
C23 P3 C28 C25 51.39(13)
S3 P3 C28 C25 178.51(9)
C26 O3 C31 C24 9.6(2)
C25 C24 C31 O3 -31.6(2)
C23 C24 C31 O3 85.2(2)
P4 O4 C32 C23 119.66(15)
C24 C23 C32 O4 60.9(2)
P3 C23 C32 O4 -178.35(12)
O4 P4 C33 C34 26.71(18)
C39 P4 C33 C34 -79.17(18)
S4 P4 C33 C34 153.06(15)
O4 P4 C33 C38 -154.15(15)
C39 P4 C33 C38 99.97(17)
S4 P4 C33 C38 -27.80(17)
C38 C33 C34 C35 0.5(3)
P4 C33 C34 C35 179.60(17)
C33 C34 C35 C36 -1.4(4)
C34 C35 C36 C37 0.6(4)
C35 C36 C37 C38 1.1(4)
C36 C37 C38 C33 -2.0(3)
C34 C33 C38 C37 1.2(3)
P4 C33 C38 C37 -177.95(17)
O4 P4 C39 C44 148.68(15)
C33 P4 C39 C44 -102.62(16)
S4 P4 C39 C44 24.14(17)
O4 P4 C39 C40 -32.84(17)
C33 P4 C39 C40 75.86(18)
S4 P4 C39 C40 -157.39(14)
C44 C39 C40 C41 -0.8(3)
P4 C39 C40 C41 -179.22(17)
C39 C40 C41 C42 0.5(3)
C40 C41 C42 C43 -0.1(3)
C41 C42 C43 C44 -0.1(3)
C42 C43 C44 C39 -0.2(3)
C40 C39 C44 C43 0.6(3)
P4 C39 C44 C43 179.11(15)
